data_1514469
loop_
_publ_author_name
'Wise, Matthew D.'
'Ruggi, Albert'
'Pascu, Mirela'
'Scopelliti, Rosario'
'Severin, Kay'

_publ_section_title
;
 Clathrochelate-based bipyridyl ligands of nanoscale dimensions:
 easy-to-access building blocks for supramolecular chemistry
;
_journal_issue 4
_journal_name_full 'Chemical Science'
_journal_page_first 1658
_journal_paper_doi 10.1039/c3sc50155h
_journal_volume 4
_journal_year 2013
_chemical_formula_moiety 'C124 H128 B8 Cl4 Fe4 N32 O36 Re4, 8(C H Cl3)'
_chemical_formula_sum 'C132 H136 B8 Cl28 Fe4 N32 O36 Re4'
_chemical_formula_weight 4794.01
_chemical_name_systematic
;
?
;
_space_group_IT_number 2
_symmetry_cell_setting triclinic
_symmetry_space_group_name_Hall '-P 1'
_symmetry_space_group_name_H-M 'P -1'
_atom_sites_solution_hydrogens geom
_atom_sites_solution_primary direct
_atom_sites_solution_secondary difmap
_audit_creation_method SHELXL-97
_cell_angle_alpha 93.07(3)
_cell_angle_beta 90.55(3)
_cell_angle_gamma 110.44(3)
_cell_formula_units_Z 1
_cell_length_a 16.163(3)
_cell_length_b 20.152(4)
_cell_length_c 20.252(4)
_cell_measurement_reflns_used 150
_cell_measurement_temperature 140(2)
_cell_measurement_theta_max 20
_cell_measurement_theta_min 3
_cell_volume 6169(2)
_computing_cell_refinement 'automar, marresearch, 2010'
_computing_data_collection 'marmux - Micro-beam system, marresearch, 2010'
_computing_data_reduction 'automar, marresearch, 2010'
_computing_molecular_graphics 'Bruker SHELXTL'
_computing_publication_material 'Bruker SHELXTL'
_computing_structure_refinement 'SHELXL-97 (Sheldrick, 1997)'
_computing_structure_solution 'SHELXS-97 (Sheldrick, 1990)'
_diffrn_ambient_temperature 140(2)
_diffrn_measured_fraction_theta_full 0.921
_diffrn_measured_fraction_theta_max 0.921
_diffrn_measurement_device_type marmux
_diffrn_measurement_method '\p scans'
_diffrn_radiation_monochromator graphite
_diffrn_radiation_source 'fine-focus sealed tube'
_diffrn_radiation_type MoK\a
_diffrn_radiation_wavelength 0.71073
_diffrn_reflns_av_R_equivalents 0.0536
_diffrn_reflns_av_sigmaI/netI 0.0964
_diffrn_reflns_limit_h_max 17
_diffrn_reflns_limit_h_min -17
_diffrn_reflns_limit_k_max 20
_diffrn_reflns_limit_k_min -21
_diffrn_reflns_limit_l_max 21
_diffrn_reflns_limit_l_min -21
_diffrn_reflns_number 24238
_diffrn_reflns_theta_full 22.21
_diffrn_reflns_theta_max 22.21
_diffrn_reflns_theta_min 2.23
_exptl_absorpt_coefficient_mu 2.542
_exptl_absorpt_correction_type none
_exptl_crystal_colour orange
_exptl_crystal_density_diffrn 1.290
_exptl_crystal_density_method 'not measured'
_exptl_crystal_description prismatic
_exptl_crystal_F_000 2360
_exptl_crystal_size_max 0.40
_exptl_crystal_size_mid 0.35
_exptl_crystal_size_min 0.16
_platon_squeeze_details
;
;
_refine_diff_density_max 1.805
_refine_diff_density_min -1.015
_refine_diff_density_rms 0.149
_refine_ls_extinction_coef 0.00024(18)
_refine_ls_extinction_expression Fc^*^=kFc[1+0.001xFc^2^\l^3^/sin(2\q)]^-1/4^
_refine_ls_extinction_method SHELXL
_refine_ls_goodness_of_fit_ref 0.973
_refine_ls_hydrogen_treatment constr
_refine_ls_matrix_type full
_refine_ls_number_parameters 1037
_refine_ls_number_reflns 14339
_refine_ls_number_restraints 714
_refine_ls_restrained_S_all 0.973
_refine_ls_R_factor_all 0.1296
_refine_ls_R_factor_gt 0.0923
_refine_ls_shift/su_max 0.001
_refine_ls_shift/su_mean 0.000
_refine_ls_structure_factor_coef Fsqd
_refine_ls_weighting_details 'calc w=1/[\s^2^(Fo^2^)+(0.1870P)^2^+0.0000P] where P=(Fo^2^+2Fc^2^)/3'
_refine_ls_weighting_scheme calc
_refine_ls_wR_factor_gt 0.2546
_refine_ls_wR_factor_ref 0.2787
_reflns_number_gt 8157
_reflns_number_total 14339
_reflns_threshold_expression >2sigma(I)
_cod_data_source_file c3sc50155h.txt
_cod_data_source_block mp013
_cod_depositor_comments
;
The following automatic conversions were performed:

'_symmetry_cell_setting' value 'Triclinic' changed to 'triclinic'
according to
/usr/data/users/saulius/automatic-downloads/retrospective/RSC/lib/dictionaries/cif_core.dic
dictionary named 'cif_core.dic' version 2.4.2 from 2011-04-26.

Automatic conversion script
Id: cif_fix_values 2281 2013-09-26 08:29:07Z andrius 
;
_cod_database_code 1514469

loop_
_symmetry_equiv_pos_as_xyz
'x, y, z'
'-x, -y, -z'

loop_
_atom_site_label
_atom_site_type_symbol
_atom_site_fract_x
_atom_site_fract_y
_atom_site_fract_z
_atom_site_U_iso_or_equiv
_atom_site_adp_type
_atom_site_occupancy
_atom_site_symmetry_multiplicity
_atom_site_calc_flag
_atom_site_refinement_flags
_atom_site_disorder_assembly
_atom_site_disorder_group
Re1 Re 0.51705(4) 0.71980(4) 0.06877(3) 0.0819(3) Uani 1 1 d . . .
Re2 Re 0.26627(4) -0.06807(4) 0.61878(3) 0.0785(3) Uani 1 1 d . . .
Cl1A Cl 0.4789(11) 0.7842(11) 0.1719(8) 0.114(5) Uani 0.58(2) 1 d PU A 1
C59A C 0.518(3) 0.687(2) -0.007(3) 0.155(13) Uiso 0.58(2) 1 d PDU A 1
O15A O 0.551(3) 0.653(2) -0.0394(18) 0.091(11) Uiso 0.58(2) 1 d PDU A 1
Cl1B Cl 0.5536(14) 0.6451(13) -0.0269(13) 0.119(7) Uani 0.42(2) 1 d PU A 2
C59B C 0.494(3) 0.768(2) 0.120(2) 0.089(11) Uiso 0.42(2) 1 d PDU A 2
O15B O 0.500(4) 0.792(3) 0.173(2) 0.080(13) Uiso 0.42(2) 1 d PDU A 2
Cl2A Cl 0.3249(6) -0.1240(6) 0.5279(5) 0.084(4) Uani 0.57(3) 1 d PU B 1
C62A C 0.222(3) -0.030(2) 0.693(2) 0.119(15) Uiso 0.57(3) 1 d PDU B 1
O18A O 0.2019(19) 0.0030(15) 0.7335(14) 0.097(9) Uiso 0.57(3) 1 d PDU B 1
Cl2B Cl 0.2265(8) 0.0067(8) 0.7075(8) 0.085(6) Uani 0.43(3) 1 d PU B 2
C62B C 0.294(3) -0.124(3) 0.551(2) 0.083(14) Uiso 0.43(3) 1 d PDU B 2
O18B O 0.323(2) -0.1491(18) 0.5099(16) 0.072(10) Uiso 0.43(3) 1 d PDU B 2
Fe1 Fe 1.13472(13) 0.90122(11) 0.20505(11) 0.0745(6) Uani 1 1 d . . .
Fe2 Fe 0.44519(16) 0.33730(12) 0.35353(11) 0.0819(7) Uani 1 1 d . . .
O1 O 1.2923(8) 0.8762(7) 0.2431(8) 0.128(4) Uani 1 1 d U . .
O2 O 1.2757(8) 0.9812(7) 0.2986(7) 0.120(4) Uani 1 1 d U . .
O3 O 1.3205(7) 0.9821(7) 0.1878(6) 0.114(4) Uani 1 1 d U . .
O4 O 0.9938(8) 0.9005(8) 0.1127(6) 0.127(4) Uani 1 1 d U . .
O5 O 0.9486(8) 0.8707(8) 0.2257(7) 0.132(4) Uani 1 1 d U . .
O6 O 0.9787(9) 0.7897(7) 0.1537(9) 0.152(5) Uani 1 1 d U . .
O7 O 0.4323(9) 0.3920(7) 0.2241(6) 0.119(4) Uani 1 1 d U . .
O8 O 0.4339(9) 0.4712(7) 0.3188(7) 0.117(4) Uani 1 1 d U . .
O9 O 0.5677(8) 0.4526(6) 0.2858(6) 0.110(4) Uani 1 1 d U . .
O10 O 0.3443(8) 0.1940(6) 0.3838(6) 0.107(4) Uani 1 1 d U . .
O11 O 0.4011(10) 0.2783(7) 0.4777(7) 0.131(4) Uani 1 1 d U . .
O12 O 0.4956(8) 0.2314(8) 0.4170(8) 0.136(4) Uani 1 1 d U . .
O13 O 0.5210(8) 0.8343(8) -0.0179(8) 0.130(5) Uani 1 1 d U . .
O14 O 0.3184(9) 0.6544(7) 0.0358(7) 0.126(5) Uani 1 1 d U . .
O16 O 0.1962(7) -0.2052(7) 0.6917(6) 0.104(4) Uani 1 1 d U . .
O17 O 0.0844(8) -0.1081(7) 0.5508(7) 0.120(4) Uani 1 1 d U . .
N1 N 1.5999(8) 1.0321(7) 0.3363(6) 0.077(3) Uani 1 1 d U . .
N2 N 1.2083(9) 0.8494(7) 0.2206(8) 0.099(4) Uani 1 1 d U . .
N3 N 1.1843(9) 0.9540(8) 0.2846(7) 0.096(4) Uani 1 1 d U . .
N4 N 1.2346(9) 0.9656(7) 0.1626(6) 0.091(4) Uani 1 1 d U . .
N5 N 1.0844(9) 0.9284(9) 0.1293(7) 0.116(5) Uani 1 1 d U . .
N6 N 1.0342(9) 0.9039(10) 0.2516(8) 0.120(5) Uani 1 1 d U . .
N7 N 1.0634(10) 0.8102(8) 0.1817(11) 0.136(5) Uani 1 1 d U . .
N8 N 0.6591(8) 0.7664(7) 0.0985(7) 0.084(3) Uani 1 1 d U A .
N9 N 0.5156(9) 0.6332(7) 0.1334(7) 0.093(4) Uani 1 1 d U A .
N10 N 0.4044(11) 0.3330(8) 0.2630(7) 0.111(5) Uani 1 1 d U . .
N11 N 0.4207(10) 0.4232(7) 0.3685(7) 0.097(4) Uani 1 1 d U . .
N12 N 0.5542(10) 0.3936(7) 0.3236(7) 0.098(4) Uani 1 1 d U . .
N13 N 0.3626(9) 0.2487(7) 0.3395(7) 0.095(4) Uani 1 1 d U . .
N14 N 0.4067(11) 0.3323(8) 0.4402(7) 0.112(4) Uani 1 1 d U . .
N15 N 0.5220(10) 0.2888(9) 0.3798(9) 0.121(5) Uani 1 1 d U . .
N16 N 0.3194(8) 0.0297(6) 0.5650(6) 0.076(3) Uani 1 1 d U B .
B1 B 1.3250(12) 0.9552(11) 0.2507(11) 0.089(4) Uani 1 1 d U . .
B2 B 0.9426(12) 0.8438(12) 0.1586(13) 0.102(5) Uani 1 1 d U . .
B3 B 0.4835(16) 0.4576(12) 0.2602(12) 0.102(5) Uani 1 1 d U A .
B4 B 0.4049(15) 0.2147(12) 0.4433(11) 0.095(4) Uani 1 1 d U . .
C1 C 1.5472(10) 1.0717(9) 0.3380(8) 0.082(4) Uani 1 1 d U . .
H1 H 1.5721 1.1190 0.3565 0.098 Uiso 1 1 calc R . .
C2 C 1.4617(9) 1.0497(8) 0.3156(8) 0.075(4) Uani 1 1 d U . .
H2 H 1.4270 1.0786 0.3241 0.090 Uiso 1 1 calc R . .
C3 C 1.4259(10) 0.9851(9) 0.2806(8) 0.082(4) Uani 1 1 d U . .
C4 C 1.4799(10) 0.9451(9) 0.2743(9) 0.089(4) Uani 1 1 d U . .
H4 H 1.4593 0.8999 0.2510 0.107 Uiso 1 1 calc R . .
C5 C 1.5647(11) 0.9716(9) 0.3024(8) 0.083(4) Uani 1 1 d U . .
H5 H 1.6003 0.9430 0.2964 0.100 Uiso 1 1 calc R . .
C6 C 1.1836(11) 0.7823(9) 0.2059(11) 0.107(5) Uani 1 1 d U . .
C7 C 1.0937(13) 0.7633(11) 0.1797(13) 0.133(5) Uani 1 1 d U . .
C8 C 1.0418(15) 0.6783(10) 0.1651(15) 0.161(7) Uani 1 1 d U . .
H8A H 1.0323 0.6674 0.1168 0.194 Uiso 1 1 calc R . .
H8B H 0.9832 0.6645 0.1855 0.194 Uiso 1 1 calc R . .
C9 C 1.0981(17) 0.6321(13) 0.1950(17) 0.190(8) Uani 1 1 d U . .
H9A H 1.0798 0.6234 0.2412 0.228 Uiso 1 1 calc R . .
H9B H 1.0770 0.5853 0.1701 0.228 Uiso 1 1 calc R . .
C10 C 1.1847(14) 0.6540(11) 0.1962(15) 0.163(7) Uani 1 1 d U . .
H10A H 1.2030 0.6412 0.1522 0.196 Uiso 1 1 calc R . .
H10B H 1.2033 0.6265 0.2287 0.196 Uiso 1 1 calc R . .
C11 C 1.2371(14) 0.7326(11) 0.2127(14) 0.144(6) Uani 1 1 d U . .
H11A H 1.2880 0.7478 0.1832 0.172 Uiso 1 1 calc R . .
H11B H 1.2609 0.7383 0.2587 0.172 Uiso 1 1 calc R . .
C12 C 1.1348(10) 0.9682(9) 0.3278(8) 0.079(4) Uani 1 1 d U . .
C13 C 1.1660(11) 1.0129(10) 0.3935(8) 0.096(5) Uani 1 1 d U . .
H13A H 1.2207 1.0533 0.3865 0.115 Uiso 1 1 calc R . .
H13B H 1.1795 0.9834 0.4266 0.115 Uiso 1 1 calc R . .
C14 C 1.0943(12) 1.0410(11) 0.4200(10) 0.113(5) Uani 1 1 d U . .
H14A H 1.1082 1.0591 0.4667 0.136 Uiso 1 1 calc R . .
H14B H 1.0917 1.0803 0.3937 0.136 Uiso 1 1 calc R . .
C15 C 1.0056(11) 0.9793(10) 0.4145(9) 0.105(5) Uani 1 1 d U . .
H15A H 1.0121 0.9385 0.4362 0.126 Uiso 1 1 calc R . .
H15B H 0.9612 0.9937 0.4388 0.126 Uiso 1 1 calc R . .
C16 C 0.9714(11) 0.9556(10) 0.3447(8) 0.095(4) Uani 1 1 d U . .
H16A H 0.9546 0.9928 0.3243 0.114 Uiso 1 1 calc R . .
H16B H 0.9188 0.9117 0.3442 0.114 Uiso 1 1 calc R . .
C17 C 1.0446(11) 0.9422(10) 0.3070(9) 0.096(4) Uani 1 1 d U . .
C18 C 1.2264(11) 0.9885(10) 0.1089(8) 0.094(4) Uani 1 1 d U . .
C19 C 1.2972(12) 1.0304(11) 0.0659(9) 0.112(5) Uani 1 1 d U . .
H19A H 1.3272 0.9993 0.0461 0.135 Uiso 1 1 calc R . .
H19B H 1.3415 1.0688 0.0934 0.135 Uiso 1 1 calc R . .
C20 C 1.2626(14) 1.0633(13) 0.0104(11) 0.150(7) Uani 1 1 d U . .
H20A H 1.2574 1.1082 0.0286 0.179 Uiso 1 1 calc R . .
H20B H 1.3075 1.0756 -0.0242 0.179 Uiso 1 1 calc R . .
C21 C 1.1788(13) 1.0204(12) -0.0208(11) 0.142(7) Uani 1 1 d U . .
H21A H 1.1882 0.9823 -0.0492 0.170 Uiso 1 1 calc R . .
H21B H 1.1599 1.0505 -0.0502 0.170 Uiso 1 1 calc R . .
C22 C 1.1024(12) 0.9857(12) 0.0254(9) 0.127(6) Uani 1 1 d U . .
H22A H 1.0723 1.0198 0.0370 0.152 Uiso 1 1 calc R . .
H22B H 1.0588 0.9437 0.0016 0.152 Uiso 1 1 calc R . .
C23 C 1.1327(11) 0.9637(10) 0.0869(8) 0.096(4) Uani 1 1 d U . .
C24 C 0.8398(10) 0.8179(9) 0.1341(9) 0.093(4) Uani 1 1 d U . .
C25 C 0.7840(9) 0.8541(8) 0.1536(7) 0.074(4) Uani 1 1 d U A .
H25 H 0.8063 0.8980 0.1790 0.089 Uiso 1 1 calc R . .
C26 C 0.6951(9) 0.8249(8) 0.1353(7) 0.074(4) Uani 1 1 d U . .
H26 H 0.6576 0.8493 0.1508 0.088 Uiso 1 1 calc R A .
C27 C 0.7183(14) 0.7296(12) 0.0798(12) 0.133(6) Uani 1 1 d U . .
H27 H 0.6946 0.6855 0.0549 0.160 Uiso 1 1 calc R A .
C28 C 0.8044(12) 0.7542(11) 0.0955(11) 0.119(5) Uani 1 1 d U A .
H28 H 0.8412 0.7288 0.0808 0.143 Uiso 1 1 calc R . .
C29 C 0.4745(13) 0.5680(10) 0.1108(9) 0.113(5) Uani 1 1 d U . .
H29 H 0.4491 0.5582 0.0673 0.135 Uiso 1 1 calc R A .
C30 C 0.4680(14) 0.5122(11) 0.1520(9) 0.115(5) Uani 1 1 d U A .
H30 H 0.4388 0.4649 0.1345 0.138 Uiso 1 1 calc R . .
C31 C 0.5006(12) 0.5218(10) 0.2144(8) 0.093(4) Uani 1 1 d U . .
C32 C 0.5435(11) 0.5949(9) 0.2366(9) 0.090(4) Uani 1 1 d U A .
H32 H 0.5675 0.6063 0.2805 0.108 Uiso 1 1 calc R . .
C33 C 0.5505(10) 0.6474(8) 0.1969(8) 0.083(4) Uani 1 1 d U . .
H33 H 0.5800 0.6952 0.2128 0.100 Uiso 1 1 calc R A .
C34 C 0.3425(12) 0.2834(9) 0.2390(8) 0.095(4) Uani 1 1 d U . .
C35 C 0.2957(13) 0.2752(10) 0.1734(9) 0.123(6) Uani 1 1 d U . .
H35A H 0.3389 0.2797 0.1380 0.148 Uiso 1 1 calc R . .
H35B H 0.2724 0.3143 0.1702 0.148 Uiso 1 1 calc R . .
C36 C 0.2211(17) 0.2061(13) 0.1613(12) 0.165(7) Uani 1 1 d U . .
H36A H 0.1657 0.2142 0.1726 0.198 Uiso 1 1 calc R . .
H36B H 0.2174 0.1929 0.1133 0.198 Uiso 1 1 calc R . .
C37 C 0.2231(15) 0.1470(11) 0.1952(11) 0.138(6) Uani 1 1 d U . .
H37A H 0.2611 0.1269 0.1691 0.165 Uiso 1 1 calc R . .
H37B H 0.1626 0.1116 0.1904 0.165 Uiso 1 1 calc R . .
C38 C 0.2515(12) 0.1476(9) 0.2676(9) 0.107(5) Uani 1 1 d U . .
H38A H 0.2811 0.1126 0.2731 0.128 Uiso 1 1 calc R . .
H38B H 0.1997 0.1360 0.2963 0.128 Uiso 1 1 calc R . .
C39 C 0.3194(11) 0.2277(9) 0.2859(9) 0.089(4) Uani 1 1 d U . .
C40 C 0.3957(11) 0.4397(9) 0.4276(9) 0.090(4) Uani 1 1 d U . .
C41 C 0.3765(13) 0.5038(10) 0.4419(10) 0.109(5) Uani 1 1 d U . .
H41A H 0.3336 0.5075 0.4084 0.131 Uiso 1 1 calc R . .
H41B H 0.4313 0.5457 0.4399 0.131 Uiso 1 1 calc R . .
C42 C 0.3400(17) 0.5024(12) 0.5076(12) 0.150(7) Uani 1 1 d U . .
H42A H 0.3800 0.5459 0.5319 0.180 Uiso 1 1 calc R . .
H42B H 0.2837 0.5105 0.5006 0.180 Uiso 1 1 calc R . .
C43 C 0.3212(16) 0.4504(11) 0.5533(12) 0.141(6) Uani 1 1 d U . .
H43A H 0.2565 0.4317 0.5588 0.169 Uiso 1 1 calc R . .
H43B H 0.3488 0.4732 0.5964 0.169 Uiso 1 1 calc R . .
C44 C 0.3525(13) 0.3851(9) 0.5362(10) 0.111(5) Uani 1 1 d U . .
H44A H 0.4019 0.3876 0.5667 0.133 Uiso 1 1 calc R . .
H44B H 0.3032 0.3402 0.5424 0.133 Uiso 1 1 calc R . .
C45 C 0.3822(11) 0.3855(10) 0.4659(8) 0.087(4) Uani 1 1 d U . .
C46 C 0.6288(12) 0.3794(9) 0.3325(9) 0.092(4) Uani 1 1 d U . .
C47 C 0.6105(12) 0.3175(9) 0.3689(9) 0.098(4) Uani 1 1 d U . .
C48 C 0.6752(11) 0.2896(10) 0.3958(10) 0.107(5) Uani 1 1 d U . .
H48A H 0.6698 0.2443 0.3714 0.128 Uiso 1 1 calc R . .
H48B H 0.6635 0.2801 0.4429 0.128 Uiso 1 1 calc R . .
C49 C 0.7693(12) 0.3433(11) 0.3896(10) 0.117(5) Uani 1 1 d U . .
H49A H 0.7812 0.3818 0.4247 0.140 Uiso 1 1 calc R . .
H49B H 0.8128 0.3195 0.3953 0.140 Uiso 1 1 calc R . .
C50 C 0.7788(15) 0.3735(13) 0.3242(12) 0.143(7) Uani 1 1 d U . .
H50A H 0.7651 0.3337 0.2902 0.172 Uiso 1 1 calc R . .
H50B H 0.8417 0.4031 0.3199 0.172 Uiso 1 1 calc R . .
C51 C 0.7179(11) 0.4227(9) 0.3054(10) 0.105(5) Uani 1 1 d U . .
H51A H 0.7419 0.4709 0.3276 0.126 Uiso 1 1 calc R . .
H51B H 0.7139 0.4267 0.2570 0.126 Uiso 1 1 calc R . .
C52 C 0.3811(11) 0.1479(9) 0.4875(8) 0.087(4) Uani 1 1 d U . .
C53 C 0.3015(10) 0.1317(9) 0.5245(8) 0.085(4) Uani 1 1 d U B .
H53 H 0.2672 0.1615 0.5229 0.102 Uiso 1 1 calc R . .
C54 C 0.2750(10) 0.0743(8) 0.5614(7) 0.076(4) Uani 1 1 d U . .
H54 H 0.2227 0.0654 0.5858 0.091 Uiso 1 1 calc R B .
C55 C 0.3929(10) 0.0460(9) 0.5302(8) 0.083(4) Uani 1 1 d U . .
H55 H 0.4237 0.0135 0.5291 0.100 Uiso 1 1 calc R B .
C56 C 0.4273(11) 0.1057(9) 0.4959(8) 0.090(4) Uani 1 1 d U B .
H56 H 0.4844 0.1172 0.4781 0.107 Uiso 1 1 calc R . .
C57 C 0.5179(13) 0.7913(12) 0.0179(12) 0.135(8) Uani 1 1 d U A .
C58 C 0.3947(12) 0.6786(10) 0.0468(10) 0.111(6) Uani 1 1 d U A .
C60 C 0.2250(10) -0.1512(8) 0.6623(8) 0.078(4) Uani 1 1 d U B .
C61 C 0.1569(10) -0.0958(10) 0.5777(10) 0.104(6) Uani 1 1 d U B .
C63 C 0.0591(15) -0.1114(10) 0.7912(9) 0.166(9) Uiso 1 1 d DU . .
H63 H 0.1226 -0.0899 0.7797 0.199 Uiso 1 1 calc R . .
Cl3 Cl 0.0271(5) -0.0477(4) 0.8283(4) 0.176(3) Uiso 1 1 d DU . .
Cl4 Cl -0.0019(7) -0.1496(5) 0.7207(5) 0.226(4) Uiso 1 1 d D . .
Cl5 Cl 0.0485(9) -0.1775(6) 0.8437(6) 0.279(5) Uiso 1 1 d D . .
C64 C 1.5792(13) 1.2470(14) 0.2083(16) 0.359(19) Uiso 1 1 d DU . .
H64 H 1.5769 1.2762 0.2493 0.430 Uiso 1 1 calc R . .
Cl6 Cl 1.4852(6) 1.1825(5) 0.1991(5) 0.215(4) Uiso 1 1 d DU . .
Cl7 Cl 1.6045(9) 1.3011(7) 0.1458(7) 0.312(6) Uiso 1 1 d DU . .
Cl8 Cl 1.6626(9) 1.2164(8) 0.2188(8) 0.332(7) Uiso 1 1 d DU . .
C65 C 1.4370(15) 0.7229(12) 0.3793(16) 0.345(18) Uiso 1 1 d DU . .
H65 H 1.4364 0.7067 0.4252 0.414 Uiso 1 1 calc R . .
Cl9 Cl 1.3994(6) 0.7915(4) 0.3802(4) 0.195(3) Uiso 1 1 d DU . .
Cl10 Cl 1.3739(11) 0.6548(8) 0.3288(9) 0.392(9) Uiso 1 1 d DU . .
Cl11 Cl 1.5419(10) 0.7535(9) 0.3539(10) 0.408(9) Uiso 1 1 d DU . .
C66 C 1.162(2) 0.7446(15) 0.4353(13) 0.40(2) Uiso 1 1 d DU . .
H66 H 1.2222 0.7707 0.4556 0.476 Uiso 1 1 calc R . .
Cl12 Cl 1.0900(11) 0.7231(8) 0.4963(8) 0.347(8) Uiso 1 1 d DU . .
Cl13 Cl 1.1361(11) 0.7992(8) 0.3850(8) 0.339(7) Uiso 1 1 d DU . .
Cl14 Cl 1.1646(17) 0.6718(12) 0.3947(12) 0.546(15) Uiso 1 1 d DU . .

loop_
_atom_site_aniso_label
_atom_site_aniso_U_11
_atom_site_aniso_U_22
_atom_site_aniso_U_33
_atom_site_aniso_U_23
_atom_site_aniso_U_13
_atom_site_aniso_U_12
Re1 0.0669(5) 0.0867(5) 0.0847(5) 0.0135(4) -0.0098(3) 0.0168(3)
Re2 0.0630(4) 0.0921(5) 0.0838(5) 0.0159(4) -0.0047(3) 0.0300(3)
Cl1A 0.081(9) 0.111(8) 0.137(10) 0.024(6) -0.006(6) 0.016(7)
Cl1B 0.073(8) 0.123(12) 0.143(13) 0.073(10) -0.017(8) 0.004(6)
Cl2A 0.088(6) 0.092(7) 0.074(8) -0.006(6) -0.006(5) 0.034(5)
Cl2B 0.068(7) 0.109(10) 0.083(10) 0.044(7) 0.016(6) 0.033(6)
Fe1 0.0613(13) 0.0847(15) 0.0756(15) 0.0104(11) -0.0072(11) 0.0225(11)
Fe2 0.0870(16) 0.0828(16) 0.0758(15) 0.0117(12) -0.0062(12) 0.0289(12)
O1 0.096(8) 0.103(8) 0.179(10) -0.008(8) -0.039(8) 0.030(7)
O2 0.074(7) 0.162(10) 0.118(9) -0.030(8) -0.008(6) 0.036(7)
O3 0.078(7) 0.146(9) 0.095(7) 0.043(7) -0.014(6) 0.003(6)
O4 0.078(7) 0.173(10) 0.108(8) 0.046(7) -0.017(6) 0.014(7)
O5 0.071(7) 0.198(11) 0.108(8) -0.043(8) -0.016(6) 0.031(7)
O6 0.088(8) 0.111(8) 0.257(13) 0.009(9) -0.058(8) 0.036(7)
O7 0.141(9) 0.104(8) 0.096(8) 0.031(7) -0.018(7) 0.020(7)
O8 0.153(9) 0.101(8) 0.112(8) 0.038(7) 0.027(7) 0.060(7)
O9 0.109(8) 0.104(8) 0.122(8) 0.043(7) 0.012(7) 0.039(6)
O10 0.120(8) 0.084(7) 0.103(8) 0.022(6) -0.034(7) 0.019(6)
O11 0.191(11) 0.101(8) 0.106(8) 0.021(7) 0.011(8) 0.053(8)
O12 0.093(8) 0.148(10) 0.167(10) 0.072(8) 0.010(8) 0.032(7)
O13 0.094(9) 0.152(13) 0.138(12) 0.014(10) -0.019(8) 0.037(8)
O14 0.093(9) 0.108(9) 0.156(12) -0.014(9) -0.024(9) 0.012(7)
O16 0.077(7) 0.116(9) 0.113(9) 0.028(8) 0.004(6) 0.022(6)
O17 0.087(9) 0.137(10) 0.143(11) 0.038(9) 0.002(8) 0.043(8)
N1 0.080(8) 0.083(8) 0.070(7) 0.006(6) 0.001(6) 0.032(6)
N2 0.069(7) 0.080(8) 0.146(10) -0.009(8) -0.027(7) 0.029(6)
N3 0.065(7) 0.131(9) 0.094(9) -0.020(8) -0.014(7) 0.040(7)
N4 0.079(8) 0.110(9) 0.072(8) 0.027(7) -0.013(6) 0.016(7)
N5 0.073(8) 0.173(11) 0.082(9) 0.044(8) -0.011(7) 0.015(8)
N6 0.069(8) 0.190(12) 0.103(10) -0.013(9) -0.010(8) 0.052(8)
N7 0.085(9) 0.086(9) 0.228(13) 0.010(10) -0.053(9) 0.023(7)
N8 0.072(8) 0.088(8) 0.094(9) -0.003(7) -0.007(7) 0.031(6)
N9 0.097(9) 0.075(8) 0.084(8) 0.016(7) -0.005(7) -0.002(7)
N10 0.125(10) 0.100(9) 0.080(8) 0.013(7) -0.034(8) 0.005(8)
N11 0.133(10) 0.081(8) 0.095(9) 0.032(7) 0.011(8) 0.056(7)
N12 0.096(9) 0.093(8) 0.097(9) 0.039(7) 0.012(7) 0.017(7)
N13 0.098(9) 0.090(8) 0.084(8) 0.017(7) -0.020(7) 0.017(7)
N14 0.166(11) 0.078(9) 0.092(9) 0.032(7) 0.018(8) 0.041(8)
N15 0.093(9) 0.124(10) 0.148(11) 0.065(9) 0.004(8) 0.032(8)
N16 0.082(8) 0.073(7) 0.080(8) 0.005(6) -0.008(6) 0.035(6)
B1 0.063(8) 0.098(9) 0.104(9) 0.013(8) -0.007(8) 0.026(7)
B2 0.054(7) 0.119(10) 0.135(10) -0.009(9) -0.030(8) 0.037(7)
B3 0.121(10) 0.096(9) 0.094(9) 0.029(8) 0.000(8) 0.041(8)
B4 0.101(9) 0.097(9) 0.096(9) 0.033(8) 0.005(8) 0.043(8)
C1 0.074(8) 0.082(9) 0.090(9) 0.012(8) 0.001(8) 0.027(7)
C2 0.067(8) 0.079(9) 0.087(9) 0.017(8) 0.005(7) 0.032(7)
C3 0.068(8) 0.089(8) 0.091(9) 0.011(7) -0.010(7) 0.029(7)
C4 0.077(9) 0.089(9) 0.104(10) 0.000(8) 0.001(8) 0.033(8)
C5 0.089(9) 0.088(9) 0.075(9) -0.004(8) -0.002(8) 0.036(8)
C6 0.083(8) 0.076(8) 0.173(12) -0.003(9) -0.034(9) 0.042(7)
C7 0.087(9) 0.087(10) 0.215(13) 0.014(10) -0.041(10) 0.017(8)
C8 0.120(12) 0.083(10) 0.261(16) 0.007(12) -0.052(13) 0.013(9)
C9 0.133(13) 0.113(12) 0.301(18) 0.007(14) -0.037(15) 0.018(12)
C10 0.102(12) 0.120(12) 0.257(17) -0.003(13) -0.036(13) 0.028(11)
C11 0.107(11) 0.117(11) 0.205(15) -0.012(12) -0.034(11) 0.041(10)
C12 0.061(7) 0.112(9) 0.071(8) -0.006(7) -0.016(7) 0.043(7)
C13 0.085(9) 0.130(11) 0.071(9) 0.013(8) -0.003(8) 0.035(8)
C14 0.098(10) 0.141(12) 0.094(10) 0.006(10) 0.005(9) 0.033(9)
C15 0.092(10) 0.126(11) 0.107(11) 0.006(9) 0.000(9) 0.051(8)
C16 0.082(9) 0.128(11) 0.083(10) 0.005(9) -0.011(8) 0.048(8)
C17 0.076(8) 0.137(10) 0.082(9) 0.000(8) -0.011(8) 0.048(8)
C18 0.079(8) 0.121(10) 0.067(8) 0.020(8) -0.002(7) 0.015(8)
C19 0.092(10) 0.146(12) 0.084(10) 0.028(9) -0.001(8) 0.019(9)
C20 0.114(12) 0.175(14) 0.114(12) 0.059(11) 0.001(10) -0.014(11)
C21 0.105(11) 0.158(13) 0.124(12) 0.068(11) -0.006(10) -0.010(10)
C22 0.090(10) 0.168(13) 0.102(11) 0.046(10) -0.024(9) 0.016(10)
C23 0.075(8) 0.137(10) 0.066(8) 0.028(8) -0.009(7) 0.021(8)
C24 0.070(8) 0.092(9) 0.109(10) 0.001(8) -0.009(8) 0.018(7)
C25 0.063(8) 0.084(9) 0.069(8) 0.001(7) -0.014(7) 0.018(7)
C26 0.061(8) 0.083(9) 0.080(9) -0.009(8) -0.005(7) 0.031(7)
C27 0.109(11) 0.119(12) 0.144(13) -0.021(11) -0.014(11) 0.009(10)
C28 0.082(10) 0.124(11) 0.146(12) -0.020(10) -0.012(10) 0.033(9)
C29 0.136(12) 0.090(10) 0.089(10) 0.017(9) -0.007(9) 0.009(9)
C30 0.139(12) 0.101(11) 0.086(10) -0.005(9) -0.019(10) 0.020(9)
C31 0.105(9) 0.101(9) 0.081(9) 0.013(8) -0.017(8) 0.043(8)
C32 0.095(9) 0.086(9) 0.085(9) 0.016(8) -0.007(8) 0.026(8)
C33 0.087(9) 0.074(9) 0.080(9) 0.009(7) -0.014(8) 0.017(7)
C34 0.106(9) 0.088(9) 0.083(9) 0.016(8) -0.027(8) 0.023(8)
C35 0.129(12) 0.127(12) 0.091(10) 0.025(9) -0.032(9) 0.013(10)
C36 0.180(14) 0.146(14) 0.119(12) 0.019(11) -0.046(12) -0.004(12)
C37 0.141(12) 0.116(12) 0.132(12) 0.019(10) -0.054(11) 0.015(10)
C38 0.113(11) 0.096(10) 0.102(10) 0.009(9) -0.034(9) 0.027(8)
C39 0.094(9) 0.082(9) 0.097(9) 0.002(8) -0.016(8) 0.039(7)
C40 0.100(9) 0.098(10) 0.078(9) 0.015(8) -0.006(8) 0.043(8)
C41 0.126(11) 0.098(10) 0.103(11) 0.007(10) 0.024(10) 0.039(9)
C42 0.172(14) 0.120(12) 0.145(14) 0.000(11) 0.043(12) 0.033(11)
C43 0.159(13) 0.108(12) 0.150(14) 0.002(11) 0.039(12) 0.039(11)
C44 0.113(11) 0.091(10) 0.119(11) -0.006(10) 0.008(10) 0.024(9)
C45 0.097(9) 0.089(9) 0.076(9) 0.002(8) 0.014(8) 0.033(7)
C46 0.089(9) 0.088(9) 0.099(9) 0.017(8) 0.011(8) 0.029(7)
C47 0.085(9) 0.097(9) 0.112(10) 0.026(8) 0.006(8) 0.031(7)
C48 0.083(9) 0.120(11) 0.125(11) 0.044(9) -0.008(9) 0.040(8)
C49 0.102(10) 0.128(12) 0.122(12) 0.035(10) 0.010(10) 0.038(9)
C50 0.118(12) 0.152(13) 0.139(13) 0.006(12) 0.017(11) 0.021(11)
C51 0.097(10) 0.106(11) 0.116(11) 0.004(9) 0.016(9) 0.042(8)
C52 0.078(8) 0.097(9) 0.091(9) 0.023(7) -0.009(7) 0.035(7)
C53 0.081(9) 0.086(9) 0.094(10) 0.006(8) -0.005(8) 0.037(7)
C54 0.080(9) 0.062(8) 0.078(9) 0.015(7) 0.006(7) 0.014(7)
C55 0.078(9) 0.090(9) 0.092(10) 0.015(8) 0.007(8) 0.041(7)
C56 0.084(9) 0.089(10) 0.104(10) 0.026(8) 0.006(8) 0.037(8)
C57 0.110(14) 0.118(16) 0.170(19) 0.097(14) -0.025(13) 0.018(11)
C58 0.076(11) 0.106(13) 0.126(15) -0.002(11) -0.059(11) 0.005(10)
C60 0.069(9) 0.070(10) 0.096(11) 0.035(9) 0.016(8) 0.022(7)
C61 0.043(9) 0.132(14) 0.140(15) 0.013(12) -0.010(9) 0.034(9)

loop_
_atom_type_symbol
_atom_type_description
_atom_type_scat_dispersion_real
_atom_type_scat_dispersion_imag
_atom_type_scat_source
C C 0.0033 0.0016 'International Tables Vol C Tables 4.2.6.8 and 6.1.1.4'
H H 0.0000 0.0000 'International Tables Vol C Tables 4.2.6.8 and 6.1.1.4'
B B 0.0013 0.0007 'International Tables Vol C Tables 4.2.6.8 and 6.1.1.4'
N N 0.0061 0.0033 'International Tables Vol C Tables 4.2.6.8 and 6.1.1.4'
O O 0.0106 0.0060 'International Tables Vol C Tables 4.2.6.8 and 6.1.1.4'
Cl Cl 0.1484 0.1585 'International Tables Vol C Tables 4.2.6.8 and 6.1.1.4'
Fe Fe 0.3463 0.8444 'International Tables Vol C Tables 4.2.6.8 and 6.1.1.4'
Re Re -1.0185 7.2310 'International Tables Vol C Tables 4.2.6.8 and 6.1.1.4'

loop_
_geom_angle_atom_site_label_1
_geom_angle_atom_site_label_2
_geom_angle_atom_site_label_3
_geom_angle
_geom_angle_site_symmetry_1
_geom_angle_site_symmetry_3
C59B Re1 C59A 153(2) . .
C59B Re1 C57 80.0(18) . .
C59A Re1 C57 76.4(18) . .
C59B Re1 C58 87.8(17) . .
C59A Re1 C58 78.3(17) . .
C57 Re1 C58 86.6(8) . .
C59B Re1 N8 91.2(17) . .
C59A Re1 N8 103.5(16) . .
C57 Re1 N8 95.2(7) . .
C58 Re1 N8 177.7(7) . .
C59B Re1 N9 98.7(16) . .
C59A Re1 N9 104.9(17) . .
C57 Re1 N9 178.7(10) . .
C58 Re1 N9 93.5(7) . .
N8 Re1 N9 84.7(5) . .
C59B Re1 Cl1B 174.6(16) . .
C59A Re1 Cl1B 21.8(16) . .
C57 Re1 Cl1B 94.7(10) . .
C58 Re1 Cl1B 91.0(8) . .
N8 Re1 Cl1B 90.3(6) . .
N9 Re1 Cl1B 86.6(6) . .
C59B Re1 Cl1A 11.0(17) . .
C59A Re1 Cl1A 162.4(16) . .
C57 Re1 Cl1A 91.0(10) . .
C58 Re1 Cl1A 88.9(8) . .
N8 Re1 Cl1A 89.7(5) . .
N9 Re1 Cl1A 87.7(6) . .
Cl1B Re1 Cl1A 174.3(7) . .
C61 Re2 C60 87.0(8) . .
C61 Re2 C62B 86.0(17) . .
C60 Re2 C62B 85.0(17) . .
C61 Re2 C62A 89.4(16) . .
C60 Re2 C62A 83.5(16) . .
C62B Re2 C62A 168(2) . .
C61 Re2 N1 177.2(7) . 2_766
C60 Re2 N1 95.4(6) . 2_766
C62B Re2 N1 92.9(16) . 2_766
C62A Re2 N1 92.2(15) . 2_766
C61 Re2 N16 94.0(7) . .
C60 Re2 N16 177.8(6) . .
C62B Re2 N16 93.1(17) . .
C62A Re2 N16 98.5(16) . .
N1 Re2 N16 83.5(4) 2_766 .
C61 Re2 Cl2A 92.0(7) . .
C60 Re2 Cl2A 92.6(6) . .
C62B Re2 Cl2A 9.5(17) . .
C62A Re2 Cl2A 175.8(15) . .
N1 Re2 Cl2A 86.6(4) 2_766 .
N16 Re2 Cl2A 85.4(4) . .
C61 Re2 Cl2B 93.1(7) . .
C60 Re2 Cl2B 95.3(6) . .
C62B Re2 Cl2B 179.0(16) . .
C62A Re2 Cl2B 12.2(16) . .
N1 Re2 Cl2B 88.1(4) 2_766 .
N16 Re2 Cl2B 86.7(4) . .
Cl2A Re2 Cl2B 170.9(3) . .
O15A C59A Re1 142(4) . .
O15B C59B Re1 150(5) . .
O18A C62A Re2 169(4) . .
O18B C62B Re2 169(4) . .
N7 Fe1 N2 77.3(6) . .
N7 Fe1 N3 136.2(8) . .
N2 Fe1 N3 85.9(6) . .
N7 Fe1 N6 83.3(9) . .
N2 Fe1 N6 129.4(7) . .
N3 Fe1 N6 76.8(7) . .
N7 Fe1 N5 86.7(8) . .
N2 Fe1 N5 136.9(8) . .
N3 Fe1 N5 129.9(7) . .
N6 Fe1 N5 87.0(7) . .
N7 Fe1 N4 131.5(9) . .
N2 Fe1 N4 85.6(6) . .
N3 Fe1 N4 86.1(6) . .
N6 Fe1 N4 138.6(7) . .
N5 Fe1 N4 75.5(6) . .
N13 Fe2 N12 140.6(7) . .
N13 Fe2 N14 85.6(7) . .
N12 Fe2 N14 127.5(7) . .
N13 Fe2 N11 125.5(6) . .
N12 Fe2 N11 86.7(7) . .
N14 Fe2 N11 76.8(7) . .
N13 Fe2 N15 85.1(7) . .
N12 Fe2 N15 77.0(7) . .
N14 Fe2 N15 87.3(7) . .
N11 Fe2 N15 143.3(7) . .
N13 Fe2 N10 75.1(6) . .
N12 Fe2 N10 85.2(7) . .
N14 Fe2 N10 142.2(7) . .
N11 Fe2 N10 88.3(7) . .
N15 Fe2 N10 122.1(8) . .
N2 O1 B1 111.9(12) . .
N3 O2 B1 112.6(13) . .
N4 O3 B1 113.9(12) . .
N5 O4 B2 112.3(11) . .
N6 O5 B2 115.1(14) . .
N7 O6 B2 113.0(14) . .
N10 O7 B3 114.2(13) . .
N11 O8 B3 115.5(13) . .
N12 O9 B3 112.7(13) . .
N13 O10 B4 112.3(12) . .
N14 O11 B4 116.1(15) . .
N15 O12 B4 114.2(14) . .
C5 N1 C1 113.0(14) . .
C5 N1 Re2 123.2(11) . 2_766
C1 N1 Re2 123.7(11) . 2_766
C6 N2 O1 112.0(13) . .
C6 N2 Fe1 121.8(11) . .
O1 N2 Fe1 126.0(10) . .
C12 N3 O2 116.9(13) . .
C12 N3 Fe1 120.4(11) . .
O2 N3 Fe1 122.7(11) . .
C18 N4 O3 116.9(13) . .
C18 N4 Fe1 121.4(11) . .
O3 N4 Fe1 121.4(9) . .
C23 N5 O4 115.8(13) . .
C23 N5 Fe1 120.5(12) . .
O4 N5 Fe1 122.8(10) . .
C17 N6 O5 117.9(15) . .
C17 N6 Fe1 119.9(12) . .
O5 N6 Fe1 122.0(12) . .
C7 N7 O6 113.4(16) . .
C7 N7 Fe1 119.8(14) . .
O6 N7 Fe1 125.7(12) . .
C26 N8 C27 114.9(14) . .
C26 N8 Re1 125.1(11) . .
C27 N8 Re1 120.0(11) . .
C29 N9 C33 120.4(15) . .
C29 N9 Re1 117.8(12) . .
C33 N9 Re1 121.6(10) . .
C34 N10 O7 114.4(14) . .
C34 N10 Fe2 122.3(13) . .
O7 N10 Fe2 122.3(10) . .
C40 N11 O8 119.2(13) . .
C40 N11 Fe2 120.2(11) . .
O8 N11 Fe2 120.5(11) . .
C46 N12 O9 112.1(13) . .
C46 N12 Fe2 123.3(12) . .
O9 N12 Fe2 124.6(11) . .
C39 N13 O10 111.7(13) . .
C39 N13 Fe2 122.8(12) . .
O10 N13 Fe2 125.3(10) . .
O11 N14 C45 118.5(16) . .
O11 N14 Fe2 123.5(12) . .
C45 N14 Fe2 118.0(12) . .
O12 N15 C47 116.5(14) . .
O12 N15 Fe2 123.2(12) . .
C47 N15 Fe2 119.7(12) . .
C55 N16 C54 115.4(13) . .
C55 N16 Re2 123.6(10) . .
C54 N16 Re2 120.8(11) . .
O3 B1 O2 110.7(15) . .
O3 B1 O1 108.7(17) . .
O2 B1 O1 112.2(16) . .
O3 B1 C3 110.6(15) . .
O2 B1 C3 104.5(15) . .
O1 B1 C3 110.1(14) . .
O6 B2 O5 109.4(18) . .
O6 B2 O4 107.2(18) . .
O5 B2 O4 112.3(17) . .
O6 B2 C24 113.5(17) . .
O5 B2 C24 107.9(17) . .
O4 B2 C24 106.6(15) . .
O7 B3 O9 109.7(17) . .
O7 B3 O8 110.4(18) . .
O9 B3 O8 107.5(16) . .
O7 B3 C31 110.0(16) . .
O9 B3 C31 111.7(17) . .
O8 B3 C31 107.4(16) . .
O11 B4 O10 111.2(15) . .
O11 B4 O12 107.9(17) . .
O10 B4 O12 105.2(16) . .
O11 B4 C52 114.2(17) . .
O10 B4 C52 107.7(16) . .
O12 B4 C52 110.4(15) . .
N1 C1 C2 125.8(15) . .
N1 C1 H1 117.1 . .
C2 C1 H1 117.1 . .
C1 C2 C3 119.3(15) . .
C1 C2 H2 120.3 . .
C3 C2 H2 120.3 . .
C2 C3 C4 116.0(14) . .
C2 C3 B1 122.8(15) . .
C4 C3 B1 121.2(16) . .
C3 C4 C5 119.4(16) . .
C3 C4 H4 120.3 . .
C5 C4 H4 120.3 . .
N1 C5 C4 125.9(16) . .
N1 C5 H5 117.0 . .
C4 C5 H5 117.0 . .
N2 C6 C7 104.4(14) . .
N2 C6 C11 128.3(16) . .
C7 C6 C11 127.2(17) . .
N7 C7 C6 116.0(18) . .
N7 C7 C8 128.2(18) . .
C6 C7 C8 114.6(16) . .
C7 C8 C9 111.3(17) . .
C7 C8 H8A 109.4 . .
C9 C8 H8A 109.4 . .
C7 C8 H8B 109.4 . .
C9 C8 H8B 109.4 . .
H8A C8 H8B 108.0 . .
C10 C9 C8 123(2) . .
C10 C9 H9A 106.6 . .
C8 C9 H9A 106.6 . .
C10 C9 H9B 106.6 . .
C8 C9 H9B 106.6 . .
H9A C9 H9B 106.6 . .
C9 C10 C11 119(2) . .
C9 C10 H10A 107.6 . .
C11 C10 H10A 107.6 . .
C9 C10 H10B 107.6 . .
C11 C10 H10B 107.6 . .
H10A C10 H10B 107.0 . .
C10 C11 C6 114.7(17) . .
C10 C11 H11A 108.6 . .
C6 C11 H11A 108.6 . .
C10 C11 H11B 108.6 . .
C6 C11 H11B 108.6 . .
H11A C11 H11B 107.6 . .
N3 C12 C17 112.3(15) . .
N3 C12 C13 126.2(14) . .
C17 C12 C13 121.4(15) . .
C12 C13 C14 110.9(13) . .
C12 C13 H13A 109.4 . .
C14 C13 H13A 109.4 . .
C12 C13 H13B 109.4 . .
C14 C13 H13B 109.4 . .
H13A C13 H13B 108.0 . .
C15 C14 C13 107.7(16) . .
C15 C14 H14A 110.2 . .
C13 C14 H14A 110.2 . .
C15 C14 H14B 110.2 . .
C13 C14 H14B 110.2 . .
H14A C14 H14B 108.5 . .
C16 C15 C14 114.3(16) . .
C16 C15 H15A 108.7 . .
C14 C15 H15A 108.7 . .
C16 C15 H15B 108.7 . .
C14 C15 H15B 108.7 . .
H15A C15 H15B 107.6 . .
C15 C16 C17 107.3(14) . .
C15 C16 H16A 110.3 . .
C17 C16 H16A 110.3 . .
C15 C16 H16B 110.3 . .
C17 C16 H16B 110.3 . .
H16A C16 H16B 108.5 . .
N6 C17 C12 110.1(16) . .
N6 C17 C16 125.3(15) . .
C12 C17 C16 124.7(16) . .
N4 C18 C23 110.7(14) . .
N4 C18 C19 127.9(16) . .
C23 C18 C19 121.2(14) . .
C18 C19 C20 113.0(16) . .
C18 C19 H19A 109.0 . .
C20 C19 H19A 109.0 . .
C18 C19 H19B 109.0 . .
C20 C19 H19B 109.0 . .
H19A C19 H19B 107.8 . .
C21 C20 C19 116.7(17) . .
C21 C20 H20A 108.1 . .
C19 C20 H20A 108.1 . .
C21 C20 H20B 108.1 . .
C19 C20 H20B 108.1 . .
H20A C20 H20B 107.3 . .
C20 C21 C22 116.8(18) . .
C20 C21 H21A 108.1 . .
C22 C21 H21A 108.1 . .
C20 C21 H21B 108.1 . .
C22 C21 H21B 108.1 . .
H21A C21 H21B 107.3 . .
C23 C22 C21 112.6(15) . .
C23 C22 H22A 109.1 . .
C21 C22 H22A 109.1 . .
C23 C22 H22B 109.1 . .
C21 C22 H22B 109.1 . .
H22A C22 H22B 107.8 . .
N5 C23 C18 111.1(14) . .
N5 C23 C22 125.9(16) . .
C18 C23 C22 122.7(15) . .
C25 C24 C28 118.7(15) . .
C25 C24 B2 122.6(16) . .
C28 C24 B2 118.6(17) . .
C26 C25 C24 118.8(14) . .
C26 C25 H25 120.6 . .
C24 C25 H25 120.6 . .
N8 C26 C25 125.0(14) . .
N8 C26 H26 117.5 . .
C25 C26 H26 117.5 . .
C28 C27 N8 123.6(19) . .
C28 C27 H27 118.2 . .
N8 C27 H27 118.2 . .
C27 C28 C24 119(2) . .
C27 C28 H28 120.5 . .
C24 C28 H28 120.5 . .
N9 C29 C30 119.1(17) . .
N9 C29 H29 120.4 . .
C30 C29 H29 120.4 . .
C31 C30 C29 124.0(18) . .
C31 C30 H30 118.0 . .
C29 C30 H30 118.0 . .
C30 C31 C32 114.0(16) . .
C30 C31 B3 121.5(18) . .
C32 C31 B3 124.2(16) . .
C33 C32 C31 121.5(16) . .
C33 C32 H32 119.2 . .
C31 C32 H32 119.2 . .
C32 C33 N9 120.9(15) . .
C32 C33 H33 119.5 . .
N9 C33 H33 119.5 . .
N10 C34 C39 107.8(15) . .
N10 C34 C35 129.4(17) . .
C39 C34 C35 122.8(16) . .
C34 C35 C36 114.0(17) . .
C34 C35 H35A 108.7 . .
C36 C35 H35A 108.7 . .
C34 C35 H35B 108.7 . .
C36 C35 H35B 108.7 . .
H35A C35 H35B 107.6 . .
C37 C36 C35 118(2) . .
C37 C36 H36A 107.7 . .
C35 C36 H36A 107.7 . .
C37 C36 H36B 107.7 . .
C35 C36 H36B 107.7 . .
H36A C36 H36B 107.1 . .
C36 C37 C38 126.5(19) . .
C36 C37 H37A 105.7 . .
C38 C37 H37A 105.7 . .
C36 C37 H37B 105.7 . .
C38 C37 H37B 105.7 . .
H37A C37 H37B 106.1 . .
C37 C38 C39 105.4(15) . .
C37 C38 H38A 110.7 . .
C39 C38 H38A 110.7 . .
C37 C38 H38B 110.7 . .
C39 C38 H38B 110.7 . .
H38A C38 H38B 108.8 . .
N13 C39 C34 111.3(15) . .
N13 C39 C38 125.4(15) . .
C34 C39 C38 123.2(15) . .
N11 C40 C45 109.4(16) . .
N11 C40 C41 122.7(15) . .
C45 C40 C41 127.5(18) . .
C40 C41 C42 109.7(18) . .
C40 C41 H41A 109.7 . .
C42 C41 H41A 109.7 . .
C40 C41 H41B 109.7 . .
C42 C41 H41B 109.7 . .
H41A C41 H41B 108.2 . .
C43 C42 C41 130(2) . .
C43 C42 H42A 104.8 . .
C41 C42 H42A 104.8 . .
C43 C42 H42B 104.8 . .
C41 C42 H42B 104.8 . .
H42A C42 H42B 105.8 . .
C42 C43 C44 117(2) . .
C42 C43 H43A 108.1 . .
C44 C43 H43A 108.1 . .
C42 C43 H43B 108.1 . .
C44 C43 H43B 108.1 . .
H43A C43 H43B 107.3 . .
C45 C44 C43 110.9(17) . .
C45 C44 H44A 109.5 . .
C43 C44 H44A 109.5 . .
C45 C44 H44B 109.5 . .
C43 C44 H44B 109.5 . .
H44A C44 H44B 108.1 . .
C40 C45 N14 115.0(17) . .
C40 C45 C44 124.2(18) . .
N14 C45 C44 120.4(17) . .
N12 C46 C47 109.6(15) . .
N12 C46 C51 124.1(16) . .
C47 C46 C51 126.3(16) . .
N15 C47 C46 110.2(15) . .
N15 C47 C48 123.1(16) . .
C46 C47 C48 126.6(16) . .
C47 C48 C49 110.1(15) . .
C47 C48 H48A 109.6 . .
C49 C48 H48A 109.6 . .
C47 C48 H48B 109.6 . .
C49 C48 H48B 109.6 . .
H48A C48 H48B 108.2 . .
C50 C49 C48 110.1(17) . .
C50 C49 H49A 109.6 . .
C48 C49 H49A 109.6 . .
C50 C49 H49B 109.6 . .
C48 C49 H49B 109.6 . .
H49A C49 H49B 108.2 . .
C49 C50 C51 118.6(19) . .
C49 C50 H50A 107.7 . .
C51 C50 H50A 107.7 . .
C49 C50 H50B 107.7 . .
C51 C50 H50B 107.7 . .
H50A C50 H50B 107.1 . .
C46 C51 C50 101.1(15) . .
C46 C51 H51A 111.6 . .
C50 C51 H51A 111.6 . .
C46 C51 H51B 111.6 . .
C50 C51 H51B 111.6 . .
H51A C51 H51B 109.4 . .
C56 C52 C53 115.3(15) . .
C56 C52 B4 127.7(17) . .
C53 C52 B4 117.0(15) . .
C54 C53 C52 120.6(15) . .
C54 C53 H53 119.7 . .
C52 C53 H53 119.7 . .
N16 C54 C53 122.7(15) . .
N16 C54 H54 118.6 . .
C53 C54 H54 118.6 . .
N16 C55 C56 125.1(15) . .
N16 C55 H55 117.5 . .
C56 C55 H55 117.5 . .
C52 C56 C55 120.3(17) . .
C52 C56 H56 119.9 . .
C55 C56 H56 119.9 . .
O13 C57 Re1 175(2) . .
O14 C58 Re1 177(2) . .
O16 C60 Re2 178.2(14) . .
O17 C61 Re2 174.3(16) . .
Cl3 C63 Cl5 110.2(12) . .
Cl3 C63 Cl4 112.8(12) . .
Cl5 C63 Cl4 107.5(11) . .
Cl3 C63 H63 108.8 . .
Cl5 C63 H63 108.8 . .
Cl4 C63 H63 108.8 . .
Cl6 C64 Cl7 114.7(17) . .
Cl6 C64 Cl8 111.2(16) . .
Cl7 C64 Cl8 107.7(15) . .
Cl6 C64 H64 107.7 . .
Cl7 C64 H64 107.7 . .
Cl8 C64 H64 107.7 . .
Cl10 C65 Cl11 110.9(16) . .
Cl10 C65 Cl9 111.1(16) . .
Cl11 C65 Cl9 107.1(15) . .
Cl10 C65 H65 109.2 . .
Cl11 C65 H65 109.2 . .
Cl9 C65 H65 109.2 . .
Cl14 C66 Cl12 110.0(17) . .
Cl14 C66 Cl13 112.2(17) . .
Cl12 C66 Cl13 109.9(16) . .
Cl14 C66 H66 108.2 . .
Cl12 C66 H66 108.2 . .
Cl13 C66 H66 108.2 . .

loop_
_geom_bond_atom_site_label_1
_geom_bond_atom_site_label_2
_geom_bond_distance
_geom_bond_site_symmetry_2
Re1 C59B 1.50(5) .
Re1 C59A 1.64(5) .
Re1 C57 1.811(18) .
Re1 C58 1.897(17) .
Re1 N8 2.218(12) .
Re1 N9 2.231(13) .
Re1 Cl1B 2.59(3) .
Re1 Cl1A 2.592(16) .
Re2 C61 1.833(16) .
Re2 C60 1.849(15) .
Re2 C62B 1.89(3) .
Re2 C62A 1.90(3) .
Re2 N1 2.198(12) 2_766
Re2 N16 2.207(12) .
Re2 Cl2A 2.474(12) .
Re2 Cl2B 2.514(18) .
C59A O15A 1.18(2) .
C59B O15B 1.15(2) .
C62A O18A 1.16(2) .
C62B O18B 1.14(2) .
Fe1 N7 1.827(15) .
Fe1 N2 1.871(13) .
Fe1 N3 1.889(14) .
Fe1 N6 1.901(15) .
Fe1 N5 1.921(13) .
Fe1 N4 1.927(13) .
Fe2 N13 1.823(13) .
Fe2 N12 1.860(14) .
Fe2 N14 1.864(16) .
Fe2 N11 1.915(13) .
Fe2 N15 1.916(15) .
Fe2 N10 1.930(13) .
O1 N2 1.339(16) .
O1 B1 1.49(2) .
O2 N3 1.403(16) .
O2 B1 1.45(2) .
O3 N4 1.394(15) .
O3 B1 1.42(2) .
O4 N5 1.403(16) .
O4 B2 1.52(3) .
O5 N6 1.393(17) .
O5 B2 1.43(3) .
O6 N7 1.390(17) .
O6 B2 1.40(2) .
O7 N10 1.403(17) .
O7 B3 1.44(3) .
O8 N11 1.399(16) .
O8 B3 1.50(3) .
O9 N12 1.401(16) .
O9 B3 1.49(2) .
O10 N13 1.411(16) .
O10 B4 1.49(2) .
O11 N14 1.337(17) .
O11 B4 1.45(3) .
O12 N15 1.357(17) .
O12 B4 1.50(2) .
O13 C57 1.149(18) .
O14 C58 1.170(18) .
O16 C60 1.215(16) .
O17 C61 1.226(17) .
N1 C5 1.303(19) .
N1 C1 1.355(19) .
N1 Re2 2.198(12) 2_766
N2 C6 1.286(19) .
N3 C12 1.278(19) .
N4 C18 1.228(18) .
N5 C23 1.243(19) .
N6 C17 1.30(2) .
N7 C7 1.21(2) .
N8 C26 1.304(18) .
N8 C27 1.44(3) .
N9 C29 1.30(2) .
N9 C33 1.374(18) .
N10 C34 1.215(19) .
N11 C40 1.33(2) .
N12 C46 1.35(2) .
N13 C39 1.255(19) .
N14 C45 1.35(2) .
N15 C47 1.37(2) .
N16 C55 1.336(19) .
N16 C54 1.336(18) .
B1 C3 1.63(2) .
B2 C24 1.62(2) .
B3 C31 1.58(3) .
B4 C52 1.59(2) .
C1 C2 1.360(19) .
C1 H1 0.9500 .
C2 C3 1.38(2) .
C2 H2 0.9500 .
C3 C4 1.38(2) .
C4 C5 1.39(2) .
C4 H4 0.9500 .
C5 H5 0.9500 .
C6 C7 1.45(2) .
C6 C11 1.54(2) .
C7 C8 1.63(3) .
C8 C9 1.64(3) .
C8 H8A 0.9900 .
C8 H8B 0.9900 .
C9 C10 1.31(3) .
C9 H9A 0.9900 .
C9 H9B 0.9900 .
C10 C11 1.53(3) .
C10 H10A 0.9900 .
C10 H10B 0.9900 .
C11 H11A 0.9900 .
C11 H11B 0.9900 .
C12 C17 1.42(2) .
C12 C13 1.54(2) .
C13 C14 1.55(2) .
C13 H13A 0.9900 .
C13 H13B 0.9900 .
C14 C15 1.53(2) .
C14 H14A 0.9900 .
C14 H14B 0.9900 .
C15 C16 1.50(2) .
C15 H15A 0.9900 .
C15 H15B 0.9900 .
C16 C17 1.51(2) .
C16 H16A 0.9900 .
C16 H16B 0.9900 .
C18 C23 1.47(2) .
C18 C19 1.48(2) .
C19 C20 1.53(2) .
C19 H19A 0.9900 .
C19 H19B 0.9900 .
C20 C21 1.45(2) .
C20 H20A 0.9900 .
C20 H20B 0.9900 .
C21 C22 1.54(2) .
C21 H21A 0.9900 .
C21 H21B 0.9900 .
C22 C23 1.48(2) .
C22 H22A 0.9900 .
C22 H22B 0.9900 .
C24 C25 1.39(2) .
C24 C28 1.40(2) .
C25 C26 1.387(19) .
C25 H25 0.9500 .
C26 H26 0.9500 .
C27 C28 1.33(2) .
C27 H27 0.9500 .
C28 H28 0.9500 .
C29 C30 1.41(2) .
C29 H29 0.9500 .
C30 C31 1.34(2) .
C30 H30 0.9500 .
C31 C32 1.44(2) .
C32 C33 1.34(2) .
C32 H32 0.9500 .
C33 H33 0.9500 .
C34 C39 1.46(2) .
C34 C35 1.50(2) .
C35 C36 1.50(3) .
C35 H35A 0.9900 .
C35 H35B 0.9900 .
C36 C37 1.42(3) .
C36 H36A 0.9900 .
C36 H36B 0.9900 .
C37 C38 1.53(2) .
C37 H37A 0.9900 .
C37 H37B 0.9900 .
C38 C39 1.62(2) .
C38 H38A 0.9900 .
C38 H38B 0.9900 .
C40 C45 1.33(2) .
C40 C41 1.45(2) .
C41 C42 1.46(3) .
C41 H41A 0.9900 .
C41 H41B 0.9900 .
C42 C43 1.39(3) .
C42 H42A 0.9900 .
C42 H42B 0.9900 .
C43 C44 1.59(3) .
C43 H43A 0.9900 .
C43 H43B 0.9900 .
C44 C45 1.51(2) .
C44 H44A 0.9900 .
C44 H44B 0.9900 .
C46 C47 1.43(2) .
C46 C51 1.53(2) .
C47 C48 1.46(2) .
C48 C49 1.54(2) .
C48 H48A 0.9900 .
C48 H48B 0.9900 .
C49 C50 1.47(3) .
C49 H49A 0.9900 .
C49 H49B 0.9900 .
C50 C51 1.68(3) .
C50 H50A 0.9900 .
C50 H50B 0.9900 .
C51 H51A 0.9900 .
C51 H51B 0.9900 .
C52 C56 1.33(2) .
C52 C53 1.44(2) .
C53 C54 1.35(2) .
C53 H53 0.9500 .
C54 H54 0.9500 .
C55 C56 1.37(2) .
C55 H55 0.9500 .
C56 H56 0.9500 .
C63 Cl3 1.687(16) .
C63 Cl5 1.710(16) .
C63 Cl4 1.712(16) .
C63 H63 1.0000 .
C64 Cl6 1.619(19) .
C64 Cl7 1.67(2) .
C64 Cl8 1.68(2) .
C64 H64 1.0000 .
C65 Cl10 1.680(19) .
C65 Cl11 1.69(2) .
C65 Cl9 1.693(19) .
C65 H65 1.0000 .
C66 Cl14 1.66(2) .
C66 Cl12 1.67(2) .
C66 Cl13 1.69(2) .
C66 H66 1.0000 .

loop_
_geom_torsion_atom_site_label_1
_geom_torsion_atom_site_label_2
_geom_torsion_atom_site_label_3
_geom_torsion_atom_site_label_4
_geom_torsion
_geom_torsion_site_symmetry_1
C59B Re1 C59A O15A 167(6) .
C57 Re1 C59A O15A 137(7) .
C58 Re1 C59A O15A -133(7) .
N8 Re1 C59A O15A 45(7) .
N9 Re1 C59A O15A -43(7) .
Cl1B Re1 C59A O15A -9(5) .
Cl1A Re1 C59A O15A -177(4) .
C59A Re1 C59B O15B -172(8) .
C57 Re1 C59B O15B -143(9) .
C58 Re1 C59B O15B 130(9) .
N8 Re1 C59B O15B -48(9) .
N9 Re1 C59B O15B 37(9) .
Cl1B Re1 C59B O15B -153(14) .
Cl1A Re1 C59B O15B 34(8) .
C61 Re2 C62A O18A -105(21) .
C60 Re2 C62A O18A 168(21) .
C62B Re2 C62A O18A -172(17) .
N1 Re2 C62A O18A 73(21) 2_766
N16 Re2 C62A O18A -11(21) .
Cl2A Re2 C62A O18A 146(14) .
Cl2B Re2 C62A O18A 3(15) .
C61 Re2 C62B O18B 134(26) .
C60 Re2 C62B O18B -139(26) .
C62A Re2 C62B O18B -158(21) .
N1 Re2 C62B O18B -44(26) 2_766
N16 Re2 C62B O18B 40(26) .
Cl2A Re2 C62B O18B 4(17) .
Cl2B Re2 C62B O18B 116(92) .
B1 O1 N2 C6 171.6(18) .
B1 O1 N2 Fe1 -4(2) .
N7 Fe1 N2 C6 4.6(18) .
N3 Fe1 N2 C6 143.8(18) .
N6 Fe1 N2 C6 75(2) .
N5 Fe1 N2 C6 -66(2) .
N4 Fe1 N2 C6 -129.7(18) .
N7 Fe1 N2 O1 179.7(18) .
N3 Fe1 N2 O1 -41.1(16) .
N6 Fe1 N2 O1 -110.2(16) .
N5 Fe1 N2 O1 108.7(16) .
N4 Fe1 N2 O1 45.4(16) .
B1 O2 N3 C12 173.0(16) .
B1 O2 N3 Fe1 -8.8(19) .
N7 Fe1 N3 C12 -67.3(17) .
N2 Fe1 N3 C12 -134.2(15) .
N6 Fe1 N3 C12 -2.0(14) .
N5 Fe1 N3 C12 72.5(16) .
N4 Fe1 N3 C12 140.0(15) .
N7 Fe1 N3 O2 114.6(14) .
N2 Fe1 N3 O2 47.7(13) .
N6 Fe1 N3 O2 179.9(14) .
N5 Fe1 N3 O2 -105.6(13) .
N4 Fe1 N3 O2 -38.1(13) .
B1 O3 N4 C18 178.7(18) .
B1 O3 N4 Fe1 -8(2) .
N7 Fe1 N4 C18 65.8(19) .
N2 Fe1 N4 C18 134.5(17) .
N3 Fe1 N4 C18 -139.3(17) .
N6 Fe1 N4 C18 -74.4(19) .
N5 Fe1 N4 C18 -6.3(16) .
N7 Fe1 N4 O3 -107.1(13) .
N2 Fe1 N4 O3 -38.3(13) .
N3 Fe1 N4 O3 47.9(13) .
N6 Fe1 N4 O3 112.8(13) .
N5 Fe1 N4 O3 -179.2(14) .
B2 O4 N5 C23 165.8(19) .
B2 O4 N5 Fe1 -4(2) .
N7 Fe1 N5 C23 -126.1(19) .
N2 Fe1 N5 C23 -59(2) .
N3 Fe1 N5 C23 80(2) .
N6 Fe1 N5 C23 150.4(19) .
N4 Fe1 N5 C23 8.3(18) .
N7 Fe1 N5 O4 42.9(16) .
N2 Fe1 N5 O4 110.4(15) .
N3 Fe1 N5 O4 -110.5(15) .
N6 Fe1 N5 O4 -40.5(16) .
N4 Fe1 N5 O4 177.4(17) .
B2 O5 N6 C17 165.8(19) .
B2 O5 N6 Fe1 -9(2) .
N7 Fe1 N6 C17 147.1(17) .
N2 Fe1 N6 C17 79.6(18) .
N3 Fe1 N6 C17 6.4(15) .
N5 Fe1 N6 C17 -125.9(17) .
N4 Fe1 N6 C17 -61.8(19) .
N7 Fe1 N6 O5 -38.5(15) .
N2 Fe1 N6 O5 -106.0(15) .
N3 Fe1 N6 O5 -179.2(16) .
N5 Fe1 N6 O5 48.5(15) .
N4 Fe1 N6 O5 112.6(15) .
B2 O6 N7 C7 178(3) .
B2 O6 N7 Fe1 -14(3) .
N2 Fe1 N7 C7 -7(2) .
N3 Fe1 N7 C7 -77(3) .
N6 Fe1 N7 C7 -140(2) .
N5 Fe1 N7 C7 132(2) .
N4 Fe1 N7 C7 65(3) .
N2 Fe1 N7 O6 -175(2) .
N3 Fe1 N7 O6 115.1(18) .
N6 Fe1 N7 O6 52.3(19) .
N5 Fe1 N7 O6 -35(2) .
N4 Fe1 N7 O6 -102(2) .
C59B Re1 N8 C26 -14(2) .
C59A Re1 N8 C26 144(2) .
C57 Re1 N8 C26 66.3(16) .
C58 Re1 N8 C26 -77(18) .
N9 Re1 N8 C26 -112.4(14) .
Cl1B Re1 N8 C26 161.1(14) .
Cl1A Re1 N8 C26 -24.7(14) .
C59B Re1 N8 C27 163(2) .
C59A Re1 N8 C27 -40(2) .
C57 Re1 N8 C27 -117.1(17) .
C58 Re1 N8 C27 100(18) .
N9 Re1 N8 C27 64.2(15) .
Cl1B Re1 N8 C27 -22.3(15) .
Cl1A Re1 N8 C27 151.9(15) .
C59B Re1 N9 C29 134(2) .
C59A Re1 N9 C29 -33(2) .
C57 Re1 N9 C29 140(31) .
C58 Re1 N9 C29 46.0(16) .
N8 Re1 N9 C29 -135.3(15) .
Cl1B Re1 N9 C29 -44.8(15) .
Cl1A Re1 N9 C29 134.8(15) .
C59B Re1 N9 C33 -41(2) .
C59A Re1 N9 C33 152(2) .
C57 Re1 N9 C33 -35(32) .
C58 Re1 N9 C33 -128.9(14) .
N8 Re1 N9 C33 49.8(13) .
Cl1B Re1 N9 C33 140.3(14) .
Cl1A Re1 N9 C33 -40.1(13) .
B3 O7 N10 C34 160(2) .
B3 O7 N10 Fe2 -8(2) .
N13 Fe2 N10 C34 7.3(18) .
N12 Fe2 N10 C34 152.9(19) .
N14 Fe2 N10 C34 -54(2) .
N11 Fe2 N10 C34 -120.3(19) .
N15 Fe2 N10 C34 81(2) .
N13 Fe2 N10 O7 174.9(16) .
N12 Fe2 N10 O7 -39.5(15) .
N14 Fe2 N10 O7 113.2(15) .
N11 Fe2 N10 O7 47.4(15) .
N15 Fe2 N10 O7 -110.9(15) .
B3 O8 N11 C40 165.1(17) .
B3 O8 N11 Fe2 -11(2) .
N13 Fe2 N11 C40 78.2(16) .
N12 Fe2 N11 C40 -126.2(15) .
N14 Fe2 N11 C40 3.6(14) .
N15 Fe2 N11 C40 -63.1(19) .
N10 Fe2 N11 C40 148.5(15) .
N13 Fe2 N11 O8 -105.6(13) .
N12 Fe2 N11 O8 50.0(13) .
N14 Fe2 N11 O8 179.7(14) .
N15 Fe2 N11 O8 113.1(14) .
N10 Fe2 N11 O8 -35.3(13) .
B3 O9 N12 C46 164.6(17) .
B3 O9 N12 Fe2 -12(2) .
N13 Fe2 N12 C46 -66.2(18) .
N14 Fe2 N12 C46 75.2(18) .
N11 Fe2 N12 C46 145.8(16) .
N15 Fe2 N12 C46 -1.0(15) .
N10 Fe2 N12 C46 -125.6(16) .
N13 Fe2 N12 O9 109.7(14) .
N14 Fe2 N12 O9 -108.9(14) .
N11 Fe2 N12 O9 -38.3(13) .
N15 Fe2 N12 O9 174.9(15) .
N10 Fe2 N12 O9 50.3(14) .
B4 O10 N13 C39 171.2(16) .
B4 O10 N13 Fe2 -4(2) .
N12 Fe2 N13 C39 -64.9(19) .
N14 Fe2 N13 C39 144.9(16) .
N11 Fe2 N13 C39 74.5(17) .
N15 Fe2 N13 C39 -127.5(16) .
N10 Fe2 N13 C39 -2.4(15) .
N12 Fe2 N13 O10 109.6(15) .
N14 Fe2 N13 O10 -40.7(14) .
N11 Fe2 N13 O10 -111.0(13) .
N15 Fe2 N13 O10 47.0(14) .
N10 Fe2 N13 O10 172.1(15) .
B4 O11 N14 C45 163.9(17) .
B4 O11 N14 Fe2 -15(2) .
N13 Fe2 N14 O11 52.2(15) .
N12 Fe2 N14 O11 -104.4(15) .
N11 Fe2 N14 O11 -179.7(16) .
N15 Fe2 N14 O11 -33.0(15) .
N10 Fe2 N14 O11 110.8(16) .
N13 Fe2 N14 C45 -126.9(15) .
N12 Fe2 N14 C45 76.5(17) .
N11 Fe2 N14 C45 1.2(14) .
N15 Fe2 N14 C45 147.9(15) .
N10 Fe2 N14 C45 -68.2(18) .
B4 O12 N15 C47 163.6(18) .
B4 O12 N15 Fe2 -8(2) .
N13 Fe2 N15 O12 -40.8(16) .
N12 Fe2 N15 O12 174.5(17) .
N14 Fe2 N15 O12 45.0(16) .
N11 Fe2 N15 O12 108.5(16) .
N10 Fe2 N15 O12 -109.8(16) .
N13 Fe2 N15 C47 148.3(17) .
N12 Fe2 N15 C47 3.6(16) .
N14 Fe2 N15 C47 -126.0(17) .
N11 Fe2 N15 C47 -62(2) .
N10 Fe2 N15 C47 79.3(17) .
C61 Re2 N16 C55 -125.3(13) .
C60 Re2 N16 C55 -8(15) .
C62B Re2 N16 C55 -39(2) .
C62A Re2 N16 C55 144.6(18) .
N1 Re2 N16 C55 53.4(12) 2_766
Cl2A Re2 N16 C55 -33.7(12) .
Cl2B Re2 N16 C55 141.8(12) .
C61 Re2 N16 C54 49.6(13) .
C60 Re2 N16 C54 166(15) .
C62B Re2 N16 C54 135.8(19) .
C62A Re2 N16 C54 -40.4(18) .
N1 Re2 N16 C54 -131.7(12) 2_766
Cl2A Re2 N16 C54 141.2(11) .
Cl2B Re2 N16 C54 -43.3(11) .
N4 O3 B1 O2 -57(2) .
N4 O3 B1 O1 66.2(19) .
N4 O3 B1 C3 -172.8(14) .
N3 O2 B1 O3 67.4(19) .
N3 O2 B1 O1 -54.3(19) .
N3 O2 B1 C3 -173.5(13) .
N2 O1 B1 O3 -61(2) .
N2 O1 B1 O2 62(2) .
N2 O1 B1 C3 178.0(15) .
N7 O6 B2 O5 -53(2) .
N7 O6 B2 O4 70(2) .
N7 O6 B2 C24 -173.1(18) .
N6 O5 B2 O6 64(2) .
N6 O5 B2 O4 -55(2) .
N6 O5 B2 C24 -171.8(15) .
N5 O4 B2 O6 -59(2) .
N5 O4 B2 O5 61(2) .
N5 O4 B2 C24 179.1(16) .
N10 O7 B3 O9 64(2) .
N10 O7 B3 O8 -54(2) .
N10 O7 B3 C31 -172.5(16) .
N12 O9 B3 O7 -54(2) .
N12 O9 B3 O8 65.8(19) .
N12 O9 B3 C31 -176.7(15) .
N11 O8 B3 O7 66(2) .
N11 O8 B3 O9 -53(2) .
N11 O8 B3 C31 -173.7(14) .
N14 O11 B4 O10 -48(2) .
N14 O11 B4 O12 67(2) .
N14 O11 B4 C52 -169.8(15) .
N13 O10 B4 O11 57(2) .
N13 O10 B4 O12 -59.5(19) .
N13 O10 B4 C52 -177.2(14) .
N15 O12 B4 O11 -53(2) .
N15 O12 B4 O10 65(2) .
N15 O12 B4 C52 -178.6(16) .
C5 N1 C1 C2 9(2) .
Re2 N1 C1 C2 -174.4(12) 2_766
N1 C1 C2 C3 -8(2) .
C1 C2 C3 C4 4(2) .
C1 C2 C3 B1 -178.8(15) .
O3 B1 C3 C2 85(2) .
O2 B1 C3 C2 -34(2) .
O1 B1 C3 C2 -154.8(17) .
O3 B1 C3 C4 -98(2) .
O2 B1 C3 C4 143.3(17) .
O1 B1 C3 C4 23(2) .
C2 C3 C4 C5 0(2) .
B1 C3 C4 C5 -177.9(16) .
C1 N1 C5 C4 -5(2) .
Re2 N1 C5 C4 178.2(13) 2_766
C3 C4 C5 N1 1(3) .
O1 N2 C6 C7 -177.2(18) .
Fe1 N2 C6 C7 -2(3) .
O1 N2 C6 C11 1(3) .
Fe1 N2 C6 C11 177.2(19) .
O6 N7 C7 C6 178(2) .
Fe1 N7 C7 C6 9(4) .
O6 N7 C7 C8 -16(4) .
Fe1 N7 C7 C8 176(2) .
N2 C6 C7 N7 -4(3) .
C11 C6 C7 N7 177(3) .
N2 C6 C7 C8 -173(2) .
C11 C6 C7 C8 8(4) .
N7 C7 C8 C9 -158(3) .
C6 C7 C8 C9 9(3) .
C7 C8 C9 C10 -35(4) .
C8 C9 C10 C11 39(5) .
C9 C10 C11 C6 -18(4) .
N2 C6 C11 C10 175(2) .
C7 C6 C11 C10 -7(4) .
O2 N3 C12 C17 176.2(14) .
Fe1 N3 C12 C17 -2(2) .
O2 N3 C12 C13 1(2) .
Fe1 N3 C12 C13 -177.5(12) .
N3 C12 C13 C14 159.4(17) .
C17 C12 C13 C14 -16(2) .
C12 C13 C14 C15 45.8(19) .
C13 C14 C15 C16 -69.1(19) .
C14 C15 C16 C17 52(2) .
O5 N6 C17 C12 176.4(15) .
Fe1 N6 C17 C12 -9(2) .
O5 N6 C17 C16 -2(3) .
Fe1 N6 C17 C16 172.7(13) .
N3 C12 C17 N6 7(2) .
C13 C12 C17 N6 -177.5(16) .
N3 C12 C17 C16 -174.9(16) .
C13 C12 C17 C16 1(3) .
C15 C16 C17 N6 160.5(19) .
C15 C16 C17 C12 -18(2) .
O3 N4 C18 C23 176.9(15) .
Fe1 N4 C18 C23 4(2) .
O3 N4 C18 C19 2(3) .
Fe1 N4 C18 C19 -171.4(16) .
N4 C18 C19 C20 -167(2) .
C23 C18 C19 C20 18(3) .
C18 C19 C20 C21 -39(3) .
C19 C20 C21 C22 49(3) .
C20 C21 C22 C23 -35(3) .
O4 N5 C23 C18 -178.4(16) .
Fe1 N5 C23 C18 -9(3) .
O4 N5 C23 C22 8(3) .
Fe1 N5 C23 C22 177.6(17) .
N4 C18 C23 N5 3(3) .
C19 C18 C23 N5 179(2) .
N4 C18 C23 C22 177(2) .
C19 C18 C23 C22 -8(3) .
C21 C22 C23 N5 -172(2) .
C21 C22 C23 C18 15(3) .
O6 B2 C24 C25 158.8(19) .
O5 B2 C24 C25 37(2) .
O4 B2 C24 C25 -83(2) .
O6 B2 C24 C28 -17(3) .
O5 B2 C24 C28 -138.2(19) .
O4 B2 C24 C28 101(2) .
C28 C24 C25 C26 1(3) .
B2 C24 C25 C26 -174.3(16) .
C27 N8 C26 C25 3(2) .
Re1 N8 C26 C25 -179.7(11) .
C24 C25 C26 N8 -3(2) .
C26 N8 C27 C28 -3(3) .
Re1 N8 C27 C28 179.8(17) .
N8 C27 C28 C24 2(3) .
C25 C24 C28 C27 -1(3) .
B2 C24 C28 C27 175(2) .
C33 N9 C29 C30 -1(3) .
Re1 N9 C29 C30 -176.4(15) .
N9 C29 C30 C31 1(3) .
C29 C30 C31 C32 0(3) .
C29 C30 C31 B3 174(2) .
O7 B3 C31 C30 1(3) .
O9 B3 C31 C30 124(2) .
O8 B3 C31 C30 -119(2) .
O7 B3 C31 C32 175.0(17) .
O9 B3 C31 C32 -63(3) .
O8 B3 C31 C32 55(2) .
C30 C31 C32 C33 -1(3) .
B3 C31 C32 C33 -175.1(18) .
C31 C32 C33 N9 1(3) .
C29 N9 C33 C32 0(3) .
Re1 N9 C33 C32 175.2(13) .
O7 N10 C34 C39 -178.0(15) .
Fe2 N10 C34 C39 -9(2) .
O7 N10 C34 C35 3(3) .
Fe2 N10 C34 C35 172.0(18) .
N10 C34 C35 C36 -179(2) .
C39 C34 C35 C36 2(3) .
C34 C35 C36 C37 -25(4) .
C35 C36 C37 C38 41(4) .
C36 C37 C38 C39 -26(3) .
O10 N13 C39 C34 -176.7(14) .
Fe2 N13 C39 C34 -2(2) .
O10 N13 C39 C38 -1(3) .
Fe2 N13 C39 C38 174.2(13) .
N10 C34 C39 N13 7(2) .
C35 C34 C39 N13 -174.6(19) .
N10 C34 C39 C38 -169.1(18) .
C35 C34 C39 C38 10(3) .
C37 C38 C39 N13 -175(2) .
C37 C38 C39 C34 1(2) .
O8 N11 C40 C45 176.5(14) .
Fe2 N11 C40 C45 -7(2) .
O8 N11 C40 C41 4(3) .
Fe2 N11 C40 C41 179.9(13) .
N11 C40 C41 C42 172.6(19) .
C45 C40 C41 C42 1(3) .
C40 C41 C42 C43 -2(4) .
C41 C42 C43 C44 7(4) .
C42 C43 C44 C45 -11(3) .
N11 C40 C45 N14 8(2) .
C41 C40 C45 N14 -179.7(18) .
N11 C40 C45 C44 -179.5(16) .
C41 C40 C45 C44 -7(3) .
O11 N14 C45 C40 175.2(16) .
Fe2 N14 C45 C40 -6(2) .
O11 N14 C45 C44 2(3) .
Fe2 N14 C45 C44 -178.6(13) .
C43 C44 C45 C40 12(3) .
C43 C44 C45 N14 -176.3(17) .
O9 N12 C46 C47 -177.8(14) .
Fe2 N12 C46 C47 -1(2) .
O9 N12 C46 C51 1(3) .
Fe2 N12 C46 C51 176.8(13) .
O12 N15 C47 C46 -176.7(16) .
Fe2 N15 C47 C46 -5(2) .
O12 N15 C47 C48 -1(3) .
Fe2 N15 C47 C48 170.9(15) .
N12 C46 C47 N15 4(2) .
C51 C46 C47 N15 -174.3(18) .
N12 C46 C47 C48 -172.0(19) .
C51 C46 C47 C48 10(3) .
N15 C47 C48 C49 -166.0(19) .
C46 C47 C48 C49 9(3) .
C47 C48 C49 C50 -43(3) .
C48 C49 C50 C51 64(2) .
N12 C46 C51 C50 -173.1(18) .
C47 C46 C51 C50 5(2) .
C49 C50 C51 C46 -42(2) .
O11 B4 C52 C56 -129(2) .
O10 B4 C52 C56 107(2) .
O12 B4 C52 C56 -7(3) .
O11 B4 C52 C53 49(2) .
O10 B4 C52 C53 -75(2) .
O12 B4 C52 C53 171.0(16) .
C56 C52 C53 C54 -4(2) .
B4 C52 C53 C54 177.7(16) .
C55 N16 C54 C53 1(2) .
Re2 N16 C54 C53 -174.4(11) .
C52 C53 C54 N16 -1(2) .
C54 N16 C55 C56 4(2) .
Re2 N16 C55 C56 179.5(12) .
C53 C52 C56 C55 9(3) .
B4 C52 C56 C55 -173.0(17) .
N16 C55 C56 C52 -10(3) .
C59B Re1 C57 O13 170(21) .
C59A Re1 C57 O13 -23(21) .
C58 Re1 C57 O13 -101(21) .
N8 Re1 C57 O13 80(21) .
N9 Re1 C57 O13 164(21) .
Cl1B Re1 C57 O13 -11(21) .
Cl1A Re1 C57 O13 170(21) .
C59B Re1 C58 O14 -19(34) .
C59A Re1 C58 O14 -176(100) .
C57 Re1 C58 O14 -99(34) .
N8 Re1 C58 O14 44(46) .
N9 Re1 C58 O14 80(34) .
Cl1B Re1 C58 O14 166(34) .
Cl1A Re1 C58 O14 -8(34) .
C61 Re2 C60 O16 -62(50) .
C62B Re2 C60 O16 -148(50) .
C62A Re2 C60 O16 28(50) .
N1 Re2 C60 O16 119(50) 2_766
N16 Re2 C60 O16 -179(100) .
Cl2A Re2 C60 O16 -154(50) .
Cl2B Re2 C60 O16 31(50) .
C60 Re2 C61 O17 142(17) .
C62B Re2 C61 O17 -133(17) .
C62A Re2 C61 O17 58(17) .
N1 Re2 C61 O17 -68(26) 2_766
N16 Re2 C61 O17 -40(17) .
Cl2A Re2 C61 O17 -126(17) .
Cl2B Re2 C61 O17 46(17) .

loop_
_platon_squeeze_void_nr
_platon_squeeze_void_average_x
_platon_squeeze_void_average_y
_platon_squeeze_void_average_z
_platon_squeeze_void_volume
_platon_squeeze_void_count_electrons
_platon_squeeze_void_content
1 -0.079 0.421 0.035 2292 519 ' '
2 0.308 0.633 0.470 6 1 ' '
3 0.420 0.671 0.480 9 3 ' '
4 0.593 0.334 0.521 11 3 ' '
5 0.709 0.371 0.532 3 1 ' '
